data_4313997
loop_
_publ_author_name
'David W. Thompson'
'Ryan M. Kretzer'
'Estelle L. Lebeau'
'Donald V. Scaltrito'
'Reza A. Ghiladi'
'Kin-Chung Lam'
'Arnold L. Rheingold'
'Kenneth D. Karlin'
'Gerald J. Meyer'

_publ_section_title
;
 Synthesis, Characterization, and Laser Flash Photolysis Reactivity of a
 Carbonmonoxy Heme Complex
;
_journal_name_full 'Inorganic Chemistry'
_journal_page_first 5211
_journal_page_last 5218
_journal_paper_doi 10.1021/ic026307b
_journal_volume 42
_journal_year 2003
_chemical_formula_sum 'C60 H52 F8 Fe N4 O4'
_chemical_formula_weight 1100.91
_chemical_name_systematic
;
 ?
;
_space_group_IT_number 15
_symmetry_cell_setting monoclinic
_symmetry_space_group_name_Hall '-C 2yc'
_symmetry_space_group_name_H-M 'C 1 2/c 1'
_atom_sites_solution_hydrogens geom
_atom_sites_solution_primary direct
_atom_sites_solution_secondary difmap
_audit_creation_method SHELXL-97
_cell_angle_alpha 90.00
_cell_angle_beta 105.3658(5)
_cell_angle_gamma 90.00
_cell_formula_units_Z 4
_cell_length_a 21.3216(3)
_cell_length_b 12.1191(2)
_cell_length_c 21.0125(2)
_cell_measurement_reflns_used 6122
_cell_measurement_temperature 173(2)
_cell_measurement_theta_max 25.0
_cell_measurement_theta_min 2.0
_cell_volume 5235.51(12)
_computing_cell_refinement 'Bruker SMART'
_computing_data_collection 'Bruker SMART'
_computing_data_reduction 'Bruker SHELXTL'
_computing_molecular_graphics 'Bruker SHELXTL'
_computing_publication_material 'Bruker SHELXTL'
_computing_structure_refinement 'SHELXL-97 (Sheldrick, 1997)'
_computing_structure_solution 'SHELXS-97 (Sheldrick, 1990)'
_diffrn_ambient_temperature 173(2)
_diffrn_measured_fraction_theta_full 0.918
_diffrn_measured_fraction_theta_max 0.918
_diffrn_measurement_device_type 'CCD area detector'
_diffrn_measurement_method 'phi and omega scans'
_diffrn_radiation_monochromator graphite
_diffrn_radiation_source 'fine-focus sealed tube'
_diffrn_radiation_type MoK\a
_diffrn_radiation_wavelength 0.71073
_diffrn_reflns_av_R_equivalents 0.0342
_diffrn_reflns_av_sigmaI/netI 0.0372
_diffrn_reflns_limit_h_max 26
_diffrn_reflns_limit_h_min -26
_diffrn_reflns_limit_k_max 13
_diffrn_reflns_limit_k_min -13
_diffrn_reflns_limit_l_max 25
_diffrn_reflns_limit_l_min -25
_diffrn_reflns_number 10612
_diffrn_reflns_theta_full 26.00
_diffrn_reflns_theta_max 26.00
_diffrn_reflns_theta_min 1.95
_exptl_absorpt_coefficient_mu 0.369
_exptl_absorpt_correction_T_max 0.9640
_exptl_absorpt_correction_T_min 0.8973
_exptl_absorpt_correction_type none
_exptl_crystal_colour 'Dark blue'
_exptl_crystal_density_diffrn 1.397
_exptl_crystal_density_method 'not measured'
_exptl_crystal_description Plate
_exptl_crystal_F_000 2280
_exptl_crystal_size_max 0.30
_exptl_crystal_size_mid 0.20
_exptl_crystal_size_min 0.10
_refine_diff_density_max 0.456
_refine_diff_density_min -0.449
_refine_diff_density_rms 0.069
_refine_ls_extinction_method none
_refine_ls_goodness_of_fit_ref 1.581
_refine_ls_hydrogen_treatment mixed
_refine_ls_matrix_type full
_refine_ls_number_parameters 359
_refine_ls_number_reflns 4713
_refine_ls_number_restraints 0
_refine_ls_restrained_S_all 1.581
_refine_ls_R_factor_all 0.0867
_refine_ls_R_factor_gt 0.0666
_refine_ls_shift/su_max 0.109
_refine_ls_shift/su_mean 0.008
_refine_ls_structure_factor_coef Fsqd
_refine_ls_weighting_details 'calc w=1/[\s^2^(Fo^2^)+(0.1000P)^2^+0.0000P] where P=(Fo^2^+2Fc^2^)/3'
_refine_ls_weighting_scheme calc
_refine_ls_wR_factor_gt 0.1938
_refine_ls_wR_factor_ref 0.2141
_reflns_number_gt 3832
_reflns_number_total 4713
_reflns_threshold_expression >2sigma(I)
_cod_data_source_file ic026307bsi20021226_023652_1.cif
_cod_data_source_block kdk12
_cod_depositor_comments
;
The following automatic conversions were performed:

'_symmetry_cell_setting' value 'Monoclinic' changed to 'monoclinic'
according to the built-in table from CIF Core dictionary named
'cif_core.dic' version 2.4.1 from 2010-06-29.

Automatic conversion script
Id: cif_fix_values 1646 2011-03-28 12:23:43Z adriana 
;
_cod_original_cell_volume 5235.51(8)
_cod_database_code 4313997

loop_
_symmetry_equiv_pos_as_xyz
'x, y, z'
'-x, y, -z+1/2'
'x+1/2, y+1/2, z'
'-x+1/2, y+1/2, -z+1/2'
'-x, -y, -z'
'x, -y, z-1/2'
'-x+1/2, -y+1/2, -z'
'x+1/2, -y+1/2, z-1/2'

loop_
_atom_site_label
_atom_site_type_symbol
_atom_site_fract_x
_atom_site_fract_y
_atom_site_fract_z
_atom_site_U_iso_or_equiv
_atom_site_adp_type
_atom_site_occupancy
_atom_site_symmetry_multiplicity
_atom_site_calc_flag
_atom_site_refinement_flags
_atom_site_disorder_assembly
_atom_site_disorder_group
Fe1 Fe 0.2500 0.7500 0.0000 0.0235(2) Uani 1 2 d S . .
F1 F 0.49887(12) 0.9188(2) 0.05633(16) 0.0653(9) Uani 1 1 d . . .
F2 F 0.47328(11) 0.5763(2) -0.05065(13) 0.0524(7) Uani 1 1 d . . .
F3 F 0.34733(13) 0.6746(2) 0.26626(12) 0.0570(7) Uani 1 1 d . . .
F4 F 0.25253(16) 0.3612(2) 0.14632(16) 0.0706(9) Uani 1 1 d . . .
O1 O 0.22858(12) 0.5943(2) -0.06593(12) 0.0364(6) Uani 1 1 d . . .
N1 N 0.33243(13) 0.6767(2) 0.05856(13) 0.0248(6) Uani 1 1 d . . .
N2 N 0.19549(12) 0.6821(2) 0.05859(13) 0.0243(6) Uani 1 1 d . . .
C1 C 0.41234(15) 0.7464(3) 0.00218(17) 0.0244(7) Uani 1 1 d . . .
C2 C 0.39459(15) 0.6854(3) 0.05140(16) 0.0251(7) Uani 1 1 d . . .
C3 C 0.43895(16) 0.6233(3) 0.10392(17) 0.0308(8) Uani 1 1 d . . .
H3A H 0.4844 0.6144 0.1097 0.037 Uiso 1 1 calc R . .
C4 C 0.40378(17) 0.5807(3) 0.14270(18) 0.0338(9) Uani 1 1 d . . .
H4A H 0.4199 0.5373 0.1812 0.041 Uiso 1 1 calc R . .
C5 C 0.33662(16) 0.6137(3) 0.11447(16) 0.0256(7) Uani 1 1 d . . .
C6 C 0.28404(15) 0.5875(3) 0.14073(16) 0.0259(7) Uani 1 1 d . . .
C7 C 0.21834(16) 0.6190(3) 0.11419(16) 0.0238(7) Uani 1 1 d . . .
C8 C 0.16441(16) 0.5883(3) 0.14086(17) 0.0293(8) Uani 1 1 d . . .
H8A H 0.1668 0.5450 0.1791 0.035 Uiso 1 1 calc R . .
C9 C 0.10973(16) 0.6334(3) 0.10028(17) 0.0291(8) Uani 1 1 d . . .
H9A H 0.0667 0.6273 0.1049 0.035 Uiso 1 1 calc R . .
C10 C 0.12927(14) 0.6924(3) 0.04894(15) 0.0227(7) Uani 1 1 d . . .
C11 C 0.52550(18) 0.8313(3) 0.0325(2) 0.0415(10) Uani 1 1 d . . .
C12 C 0.5914(2) 0.8301(4) 0.0381(3) 0.0521(12) Uani 1 1 d . . .
H12A H 0.6181 0.8901 0.0581 0.063 Uiso 1 1 calc R . .
C13 C 0.61753(19) 0.7413(4) 0.0146(2) 0.0483(11) Uani 1 1 d . . .
H13A H 0.6630 0.7386 0.0191 0.058 Uiso 1 1 calc R . .
C14 C 0.57807(18) 0.6544(4) -0.0160(2) 0.0448(10) Uani 1 1 d . . .
H14A H 0.5959 0.5931 -0.0332 0.054 Uiso 1 1 calc R . .
C15 C 0.51289(16) 0.6600(3) -0.02043(19) 0.0340(9) Uani 1 1 d . . .
C16 C 0.48344(16) 0.7463(3) 0.00389(17) 0.0273(8) Uani 1 1 d . . .
C17 C 0.32980(19) 0.5657(4) 0.26432(19) 0.0415(10) Uani 1 1 d . . .
C18 C 0.3444(2) 0.5078(5) 0.3230(2) 0.0576(14) Uani 1 1 d . . .
H18A H 0.3672 0.5418 0.3632 0.069 Uiso 1 1 calc R . .
C19 C 0.3251(3) 0.3993(5) 0.3213(3) 0.0730(18) Uani 1 1 d . . .
H19A H 0.3330 0.3584 0.3612 0.088 Uiso 1 1 calc R . .
C20 C 0.2941(3) 0.3490(5) 0.2621(3) 0.0677(16) Uani 1 1 d . . .
H20A H 0.2813 0.2738 0.2610 0.081 Uiso 1 1 calc R . .
C21 C 0.2824(2) 0.4102(4) 0.2049(2) 0.0471(11) Uani 1 1 d . . .
C22 C 0.29895(17) 0.5207(3) 0.20327(17) 0.0322(8) Uani 1 1 d . . .
C23 C 0.2412(3) 0.4856(4) -0.0397(3) 0.0660(15) Uani 1 1 d . . .
H23A H 0.2258 0.4778 0.0005 0.079 Uiso 1 1 calc R . .
H23B H 0.2885 0.4701 -0.0281 0.079 Uiso 1 1 calc R . .
C24 C 0.2054(4) 0.4071(5) -0.0924(3) 0.097(2) Uani 1 1 d . . .
H24A H 0.2359 0.3528 -0.1028 0.116 Uiso 1 1 calc R . .
H24B H 0.1716 0.3666 -0.0772 0.116 Uiso 1 1 calc R . .
C25 C 0.1748(3) 0.4750(5) -0.1516(3) 0.0737(17) Uani 1 1 d . . .
H25A H 0.1299 0.4499 -0.1725 0.088 Uiso 1 1 calc R . .
H25B H 0.2005 0.4711 -0.1846 0.088 Uiso 1 1 calc R . .
C26 C 0.1751(2) 0.5904(4) -0.1248(3) 0.0642(15) Uani 1 1 d . . .
H26A H 0.1814 0.6453 -0.1574 0.077 Uiso 1 1 calc R . .
H26B H 0.1335 0.6064 -0.1141 0.077 Uiso 1 1 calc R . .
O2 O 0.5000 0.7968(18) 0.2500 0.319(14) Uani 1 2 d S . .
C31 C 0.5333(8) 0.8668(13) 0.2148(6) 0.203(8) Uani 1 1 d . . .
H31A H 0.5204 0.8491 0.1671 0.244 Uiso 1 1 calc R . .
H31B H 0.5809 0.8580 0.2317 0.244 Uiso 1 1 calc R . .
C32 C 0.5139(6) 0.9769(8) 0.2261(6) 0.147(5) Uani 1 1 d . . .
H32A H 0.5525 1.0257 0.2374 0.176 Uiso 1 1 calc R . .
H32B H 0.4833 1.0057 0.1855 0.176 Uiso 1 1 calc R . .
O3 O 0.4568(8) 0.2707(14) 0.1944(9) 0.182(8) Uani 0.50 1 d P . .
C41 C 0.5000 0.3974(9) 0.2500 0.163(8) Uani 1 2 d S . .
C42 C 0.5127(5) 0.3288(9) 0.2001(5) 0.130(3) Uani 1 1 d . . .
C43 C 0.5444(13) 0.2408(19) 0.2432(14) 0.170(11) Uani 0.50 1 d P . .

loop_
_atom_site_aniso_label
_atom_site_aniso_U_11
_atom_site_aniso_U_22
_atom_site_aniso_U_33
_atom_site_aniso_U_23
_atom_site_aniso_U_13
_atom_site_aniso_U_12
Fe1 0.0236(3) 0.0251(5) 0.0226(4) 0.0048(3) 0.0074(3) 0.0018(3)
F1 0.0505(14) 0.0448(17) 0.104(2) -0.0377(16) 0.0253(14) -0.0095(12)
F2 0.0377(12) 0.0449(16) 0.0734(17) -0.0303(13) 0.0126(11) -0.0017(10)
F3 0.0724(17) 0.0552(19) 0.0379(13) -0.0041(12) 0.0051(12) -0.0044(13)
F4 0.095(2) 0.0302(17) 0.078(2) 0.0055(14) 0.0064(17) -0.0082(14)
O1 0.0417(14) 0.0324(17) 0.0332(14) -0.0039(12) 0.0067(11) -0.0004(11)
N1 0.0286(13) 0.0210(17) 0.0252(14) 0.0002(12) 0.0079(11) 0.0006(11)
N2 0.0274(13) 0.0224(17) 0.0234(14) 0.0010(12) 0.0073(11) 0.0000(11)
C1 0.0251(15) 0.020(2) 0.0284(17) -0.0056(14) 0.0069(12) -0.0006(12)
C2 0.0260(15) 0.023(2) 0.0257(17) -0.0013(14) 0.0061(13) 0.0037(13)
C3 0.0273(16) 0.034(2) 0.0308(18) 0.0040(16) 0.0066(14) 0.0072(14)
C4 0.0331(17) 0.037(2) 0.0302(18) 0.0075(16) 0.0065(14) 0.0091(15)
C5 0.0332(16) 0.019(2) 0.0248(16) 0.0031(14) 0.0076(13) 0.0058(13)
C6 0.0312(16) 0.020(2) 0.0271(17) 0.0025(14) 0.0087(13) 0.0013(13)
C7 0.0349(17) 0.0133(18) 0.0239(16) -0.0008(13) 0.0090(13) -0.0027(13)
C8 0.0359(17) 0.028(2) 0.0264(17) 0.0016(15) 0.0115(14) -0.0017(15)
C9 0.0302(16) 0.027(2) 0.0324(18) -0.0012(15) 0.0121(14) -0.0018(14)
C10 0.0244(15) 0.020(2) 0.0251(16) -0.0024(14) 0.0081(12) -0.0023(12)
C11 0.039(2) 0.032(2) 0.056(3) -0.0121(19) 0.0172(18) -0.0022(17)
C12 0.035(2) 0.044(3) 0.074(3) -0.009(2) 0.008(2) -0.0145(19)
C13 0.0285(18) 0.053(3) 0.065(3) 0.002(2) 0.0150(19) -0.0002(18)
C14 0.0340(19) 0.046(3) 0.056(3) -0.006(2) 0.0153(18) 0.0089(18)
C15 0.0283(17) 0.035(2) 0.038(2) -0.0096(17) 0.0069(14) -0.0035(15)
C16 0.0285(16) 0.026(2) 0.0280(17) 0.0031(15) 0.0079(13) 0.0012(13)
C17 0.045(2) 0.051(3) 0.030(2) 0.0108(18) 0.0125(16) 0.0075(19)
C18 0.055(3) 0.086(4) 0.032(2) 0.016(2) 0.0125(19) 0.019(3)
C19 0.071(3) 0.089(5) 0.066(4) 0.053(3) 0.030(3) 0.032(3)
C20 0.070(3) 0.047(3) 0.088(4) 0.043(3) 0.024(3) 0.006(2)
C21 0.049(2) 0.034(3) 0.057(3) 0.017(2) 0.012(2) -0.0007(18)
C22 0.0343(17) 0.033(2) 0.0297(19) 0.0117(16) 0.0093(14) 0.0074(15)
C23 0.104(4) 0.028(3) 0.057(3) -0.006(2) 0.008(3) 0.007(3)
C24 0.187(8) 0.043(4) 0.061(4) -0.008(3) 0.035(4) -0.033(4)
C25 0.067(3) 0.062(4) 0.080(4) -0.033(3) 0.001(3) -0.001(3)
C26 0.062(3) 0.054(3) 0.060(3) -0.023(3) -0.014(2) 0.009(2)
O2 0.56(4) 0.216(19) 0.167(17) 0.000 0.08(2) 0.000
C31 0.289(19) 0.207(17) 0.093(8) 0.006(9) 0.015(9) 0.104(15)
C32 0.125(9) 0.097(6) 0.209(16) 0.029(7) 0.028(7) 0.001(6)
O3 0.131(11) 0.201(16) 0.181(16) 0.069(12) -0.015(11) -0.080(11)
C41 0.35(2) 0.062(8) 0.050(6) 0.000 0.002(9) 0.000
C42 0.149(8) 0.143(9) 0.110(7) -0.018(7) 0.056(6) -0.019(7)
C43 0.22(2) 0.16(2) 0.19(2) 0.078(17) 0.17(2) 0.111(17)

loop_
_atom_type_symbol
_atom_type_description
_atom_type_scat_dispersion_real
_atom_type_scat_dispersion_imag
_atom_type_scat_source
C C 0.0033 0.0016 'International Tables Vol C Tables 4.2.6.8 and 6.1.1.4'
H H 0.0000 0.0000 'International Tables Vol C Tables 4.2.6.8 and 6.1.1.4'
N N 0.0061 0.0033 'International Tables Vol C Tables 4.2.6.8 and 6.1.1.4'
O O 0.0106 0.0060 'International Tables Vol C Tables 4.2.6.8 and 6.1.1.4'
F F 0.0171 0.0103 'International Tables Vol C Tables 4.2.6.8 and 6.1.1.4'
Fe Fe 0.3463 0.8444 'International Tables Vol C Tables 4.2.6.8 and 6.1.1.4'

loop_
_geom_angle_atom_site_label_1
_geom_angle_atom_site_label_2
_geom_angle_atom_site_label_3
_geom_angle
_geom_angle_site_symmetry_1
_geom_angle_site_symmetry_3
_geom_angle_publ_flag
N1 Fe1 N1 179.997(1) . 7_565 ?
N1 Fe1 N2 89.87(11) . . ?
N1 Fe1 N2 90.13(11) 7_565 . ?
N1 Fe1 N2 90.13(11) . 7_565 ?
N1 Fe1 N2 89.87(11) 7_565 7_565 ?
N2 Fe1 N2 179.996(1) . 7_565 ?
N1 Fe1 O1 89.57(10) . 7_565 ?
N1 Fe1 O1 90.43(10) 7_565 7_565 ?
N2 Fe1 O1 91.21(10) . 7_565 ?
N2 Fe1 O1 88.80(10) 7_565 7_565 ?
N1 Fe1 O1 90.43(10) . . ?
N1 Fe1 O1 89.57(10) 7_565 . ?
N2 Fe1 O1 88.79(10) . . ?
N2 Fe1 O1 91.20(10) 7_565 . ?
O1 Fe1 O1 180.0 7_565 . ?
C23 O1 C26 109.1(3) . . ?
C23 O1 Fe1 122.3(2) . . ?
C26 O1 Fe1 121.6(2) . . ?
C2 N1 C5 106.7(3) . . ?
C2 N1 Fe1 126.5(2) . . ?
C5 N1 Fe1 126.7(2) . . ?
C7 N2 C10 107.1(3) . . ?
C7 N2 Fe1 126.7(2) . . ?
C10 N2 Fe1 126.2(2) . . ?
C10 C1 C2 126.9(3) 7_565 . ?
C10 C1 C16 116.4(3) 7_565 . ?
C2 C1 C16 116.6(3) . . ?
N1 C2 C1 125.2(3) . . ?
N1 C2 C3 109.1(3) . . ?
C1 C2 C3 125.6(3) . . ?
C4 C3 C2 107.6(3) . . ?
C3 C4 C5 107.1(3) . . ?
N1 C5 C6 125.2(3) . . ?
N1 C5 C4 109.5(3) . . ?
C6 C5 C4 125.3(3) . . ?
C5 C6 C7 126.2(3) . . ?
C5 C6 C22 117.2(3) . . ?
C7 C6 C22 116.6(3) . . ?
N2 C7 C6 125.2(3) . . ?
N2 C7 C8 109.4(3) . . ?
C6 C7 C8 125.4(3) . . ?
C9 C8 C7 106.8(3) . . ?
C8 C9 C10 107.3(3) . . ?
N2 C10 C1 125.0(3) . 7_565 ?
N2 C10 C9 109.4(3) . . ?
C1 C10 C9 125.6(3) 7_565 . ?
F1 C11 C12 119.5(4) . . ?
F1 C11 C16 116.9(3) . . ?
C12 C11 C16 123.7(4) . . ?
C13 C12 C11 118.8(4) . . ?
C12 C13 C14 120.6(3) . . ?
C15 C14 C13 118.2(4) . . ?
F2 C15 C14 119.1(3) . . ?
F2 C15 C16 116.6(3) . . ?
C14 C15 C16 124.3(3) . . ?
C15 C16 C11 114.5(3) . . ?
C15 C16 C1 122.9(3) . . ?
C11 C16 C1 122.5(3) . . ?
F3 C17 C18 117.9(4) . . ?
F3 C17 C22 117.7(3) . . ?
C18 C17 C22 124.4(5) . . ?
C19 C18 C17 117.9(5) . . ?
C18 C19 C20 120.8(4) . . ?
C21 C20 C19 118.6(5) . . ?
F4 C21 C20 119.1(5) . . ?
F4 C21 C22 117.3(4) . . ?
C20 C21 C22 123.5(5) . . ?
C17 C22 C21 114.7(4) . . ?
C17 C22 C6 122.3(3) . . ?
C21 C22 C6 123.0(4) . . ?
O1 C23 C24 107.0(4) . . ?
C25 C24 C23 106.8(5) . . ?
C24 C25 C26 104.0(5) . . ?
O1 C26 C25 105.9(4) . . ?
C31 O2 C31 107(2) 2_655 . ?
O2 C31 C32 105.2(15) . . ?
C32 C32 C31 109.8(8) 2_655 . ?
C43 O3 C42 106.9(15) 2_655 . ?
C43 O3 C43 72.4(15) 2_655 . ?
C42 O3 C43 48.9(9) . . ?
C42 C41 C42 108.3(11) 2_655 . ?
O3 C42 C41 92.0(11) . . ?
O3 C42 C43 85.8(14) . . ?
C41 C42 C43 96.8(12) . . ?
O3 C43 C42 106.3(15) 2_655 . ?
O3 C43 O3 101.6(13) 2_655 . ?
C42 C43 O3 45.2(10) . . ?
O3 C43 C43 66.6(11) 2_655 2_655 ?
C42 C43 C43 77.6(17) . 2_655 ?
O3 C43 C43 41.0(13) . 2_655 ?

loop_
_geom_bond_atom_site_label_1
_geom_bond_atom_site_label_2
_geom_bond_distance
_geom_bond_site_symmetry_2
_geom_bond_publ_flag
Fe1 N1 2.061(3) . ?
Fe1 N1 2.061(3) 7_565 ?
Fe1 N2 2.074(3) . ?
Fe1 N2 2.074(3) 7_565 ?
Fe1 O1 2.314(3) 7_565 ?
Fe1 O1 2.314(3) . ?
F1 C11 1.359(4) . ?
F2 C15 1.365(4) . ?
F3 C17 1.369(5) . ?
F4 C21 1.363(5) . ?
O1 C23 1.425(5) . ?
O1 C26 1.443(5) . ?
N1 C2 1.377(4) . ?
N1 C5 1.384(4) . ?
N2 C7 1.373(4) . ?
N2 C10 1.378(4) . ?
C1 C10 1.409(5) 7_565 ?
C1 C2 1.402(5) . ?
C1 C16 1.507(4) . ?
C2 C3 1.458(5) . ?
C3 C4 1.348(5) . ?
C4 C5 1.453(5) . ?
C5 C6 1.411(5) . ?
C6 C7 1.416(5) . ?
C6 C22 1.504(5) . ?
C7 C8 1.455(5) . ?
C8 C9 1.364(5) . ?
C9 C10 1.444(5) . ?
C10 C1 1.409(5) 7_565 ?
C11 C12 1.378(6) . ?
C11 C16 1.394(5) . ?
C12 C13 1.364(6) . ?
C13 C14 1.393(6) . ?
C14 C15 1.370(5) . ?
C15 C16 1.385(5) . ?
C17 C18 1.380(6) . ?
C17 C22 1.389(5) . ?
C18 C19 1.376(8) . ?
C19 C20 1.385(8) . ?
C20 C21 1.378(6) . ?
C21 C22 1.388(6) . ?
C23 C24 1.505(7) . ?
C24 C25 1.491(8) . ?
C25 C26 1.509(7) . ?
O2 C31 1.430(18) 2_655 ?
O2 C31 1.430(18) . ?
C31 C32 1.436(14) . ?
C32 C32 1.29(2) 2_655 ?
O3 C43 1.37(3) 2_655 ?
O3 C42 1.361(15) . ?
O3 C43 1.91(3) . ?
C41 C42 1.420(10) 2_655 ?
C41 C42 1.420(10) . ?
C42 C43 1.45(2) . ?
C43 O3 1.37(3) 2_655 ?
C43 C43 1.99(4) 2_655 ?
